data_7004020
loop_
_publ_author_name
'Roy, Amit Saha'
'Muresan, Nicoleta'
'Tuononen, Heikki M.'
'Rath, Sankar P.'
'Ghosh, Prasanta'

_publ_section_title
;
 Electronic structure of the glyoxalbis(2-hydroxyanil) (gha) ligand in
 [CoIII(gha)(PPh3)2]+: radical vs. non-radical states
;
_journal_issue 26
_journal_name_full 'Dalton Transactions'
_journal_page_first 3438
_journal_page_last 3446
_journal_paper_doi 10.1039/b802063a
_journal_year 2008
_chemical_formula_sum 'C70 H61 Cl3 Co2 N2 O3 P3'
_chemical_formula_weight 1295.33
_chemical_name_systematic
;
?
;
_space_group_IT_number 14
_symmetry_cell_setting monoclinic
_symmetry_space_group_name_Hall '-P 2yn'
_symmetry_space_group_name_H-M 'P 1 21/n 1'
_atom_sites_solution_hydrogens geom
_atom_sites_solution_primary direct
_atom_sites_solution_secondary difmap
_audit_creation_method SHELXL-97
_cell_angle_alpha 90.00
_cell_angle_beta 101.703(2)
_cell_angle_gamma 90.00
_cell_formula_units_Z 4
_cell_length_a 15.4277(15)
_cell_length_b 11.4944(11)
_cell_length_c 34.924(4)
_cell_measurement_reflns_used 999
_cell_measurement_temperature 100(2)
_cell_measurement_theta_max 28.23
_cell_measurement_theta_min 2.05
_cell_volume 6064.4(11)
_computing_cell_refinement 'SAINT 6.45 ( Bruker, 2003)'
_computing_data_collection 'SMART 5.628 (Bruker, 2003)'
_computing_data_reduction 'SAINT 6.45 ( Bruker, 2003)'
_computing_molecular_graphics 'SHELXL 5.1, XP (Sheldrick, 1994)'
_computing_publication_material 'SHELXL-97 (Sheldrick, 1990)'
_computing_structure_refinement 'SHELXL-97 (Sheldrick, 1997)'
_computing_structure_solution 'SHELXS-97 (Sheldrick, 1990)'
_diffrn_ambient_temperature 373(2)
_diffrn_measured_fraction_theta_full 0.989
_diffrn_measured_fraction_theta_max 0.989
_diffrn_measurement_device_type 'Bruker SMART APEX'
_diffrn_measurement_method \w
_diffrn_radiation_monochromator graphite
_diffrn_radiation_source 'fine-focus sealed tube'
_diffrn_radiation_type MoK\a
_diffrn_radiation_wavelength 0.71073
_diffrn_reflns_av_R_equivalents 0.1126
_diffrn_reflns_av_sigmaI/netI 0.2099
_diffrn_reflns_limit_h_max 19
_diffrn_reflns_limit_h_min -20
_diffrn_reflns_limit_k_max 15
_diffrn_reflns_limit_k_min 0
_diffrn_reflns_limit_l_max 46
_diffrn_reflns_limit_l_min 0
_diffrn_reflns_number 14481
_diffrn_reflns_theta_full 28.00
_diffrn_reflns_theta_max 28.00
_diffrn_reflns_theta_min 2.01
_exptl_absorpt_coefficient_mu 0.809
_exptl_absorpt_correction_T_max 0.9308
_exptl_absorpt_correction_T_min 0.8952
_exptl_absorpt_correction_type multi-scan
_exptl_absorpt_process_details SADABS
_exptl_crystal_colour 'Dark green'
_exptl_crystal_density_diffrn 1.419
_exptl_crystal_density_method 'not measured'
_exptl_crystal_description plate
_exptl_crystal_F_000 2676
_exptl_crystal_size_max 0.14
_exptl_crystal_size_mid 0.11
_exptl_crystal_size_min 0.09
_refine_diff_density_max 0.914
_refine_diff_density_min -0.548
_refine_diff_density_rms 0.107
_refine_ls_extinction_method none
_refine_ls_goodness_of_fit_ref 0.874
_refine_ls_hydrogen_treatment constr
_refine_ls_matrix_type full
_refine_ls_number_parameters 749
_refine_ls_number_reflns 14481
_refine_ls_number_restraints 3
_refine_ls_restrained_S_all 0.881
_refine_ls_R_factor_all 0.1642
_refine_ls_R_factor_gt 0.0718
_refine_ls_shift/su_max 0.001
_refine_ls_shift/su_mean 0.000
_refine_ls_structure_factor_coef Fsqd
_refine_ls_weighting_details 'calc w=1/[\s^2^(Fo^2^)+(0.0471P)^2^+0.0000P] where P=(Fo^2^+2Fc^2^)/3'
_refine_ls_weighting_scheme calc
_refine_ls_wR_factor_gt 0.1306
_refine_ls_wR_factor_ref 0.1564
_reflns_number_gt 6618
_reflns_number_total 14481
_reflns_threshold_expression >2sigma(I)
_cod_data_source_file b802063a.txt
_cod_data_source_block 29oct
_cod_depositor_comments
;
The following automatic conversions were performed:
'_symmetry_cell_setting' value 'Monoclinic' changed to 'monoclinic'
according to '/home/saulius/struct/CIF-dictionaries/cif_core.dic'
dictionary named 'cif_core.dic' version 2.4.1 from 2010-06-29.

Automatic conversion script
Id: cif_fix_enum 1527 2010-12-29 10:47:43Z saulius 
;
_cod_original_cell_volume 6064.5(10)
_cod_original_sg_symbol_H-M P2(1)/n
_cod_database_code 7004020

loop_
_symmetry_equiv_pos_as_xyz
'x, y, z'
'-x+1/2, y+1/2, -z+1/2'
'-x, -y, -z'
'x-1/2, -y-1/2, z-1/2'

loop_
_atom_site_label
_atom_site_type_symbol
_atom_site_fract_x
_atom_site_fract_y
_atom_site_fract_z
_atom_site_U_iso_or_equiv
_atom_site_adp_type
_atom_site_occupancy
_atom_site_symmetry_multiplicity
_atom_site_calc_flag
_atom_site_refinement_flags
_atom_site_disorder_assembly
_atom_site_disorder_group
Co1 Co 0.95558(5) 0.91915(6) 0.175274(19) 0.01652(17) Uani 1 1 d . . .
Co2 Co 0.67383(5) 1.15024(7) -0.09677(2) 0.0265(2) Uani 1 1 d . . .
Cl1 Cl 0.78523(10) 1.05545(15) -0.05644(4) 0.0439(4) Uani 1 1 d . . .
Cl2 Cl 0.56847(11) 1.03402(14) -0.12908(4) 0.0444(4) Uani 1 1 d . . .
Cl3 Cl 0.72982(10) 1.26053(13) -0.13842(4) 0.0358(4) Uani 1 1 d . . .
P1 P 0.96964(9) 0.72720(12) 0.19103(4) 0.0182(3) Uani 1 1 d . . .
P2 P 0.91649(9) 1.11410(11) 0.16177(4) 0.0174(3) Uani 1 1 d . . .
P3 P 0.60896(10) 1.27686(13) -0.05563(4) 0.0263(4) Uani 1 1 d . . .
O1 O 0.9261(2) 0.9414(3) 0.22603(9) 0.0186(8) Uani 1 1 d . . .
O2 O 0.8471(2) 0.8668(3) 0.14085(10) 0.0212(8) Uani 1 1 d . . .
N1 N 1.0705(3) 0.9525(3) 0.20043(11) 0.0181(10) Uani 1 1 d . . .
N2 N 1.0058(3) 0.9058(3) 0.13151(12) 0.0183(10) Uani 1 1 d . . .
C1 C 0.9988(4) 0.9584(4) 0.25242(15) 0.0208(12) Uani 1 1 d . . .
C2 C 0.9995(4) 0.9738(4) 0.29253(15) 0.0221(13) Uani 1 1 d . . .
H2A H 0.9468 0.9706 0.3015 0.027 Uiso 1 1 calc R . .
C3 C 1.0774(4) 0.9934(5) 0.31818(16) 0.0316(15) Uani 1 1 d . . .
H3A H 1.0765 1.0068 0.3444 0.038 Uiso 1 1 calc R . .
C4 C 1.1598(4) 0.9938(4) 0.30616(16) 0.0270(14) Uani 1 1 d . . .
H4A H 1.2121 1.0045 0.3244 0.032 Uiso 1 1 calc R . .
C5 C 1.1617(4) 0.9783(4) 0.26720(14) 0.0203(12) Uani 1 1 d . . .
H5A H 1.2151 0.9770 0.2588 0.024 Uiso 1 1 calc R . .
C6 C 1.0810(3) 0.9644(4) 0.24048(14) 0.0178(12) Uani 1 1 d . . .
C7 C 1.1279(3) 0.9498(4) 0.17762(14) 0.0175(12) Uani 1 1 d . . .
H7A H 1.1880 0.9627 0.1869 0.021 Uiso 1 1 calc R . .
C8 C 1.0919(3) 0.9257(4) 0.13779(14) 0.0207(12) Uani 1 1 d . . .
H8A H 1.1250 0.9241 0.1183 0.025 Uiso 1 1 calc R . .
C9 C 0.9449(4) 0.8851(4) 0.09715(15) 0.0218(13) Uani 1 1 d . . .
C10 C 0.9612(4) 0.8882(4) 0.05936(15) 0.0296(14) Uani 1 1 d . . .
H10A H 1.0184 0.8988 0.0552 0.035 Uiso 1 1 calc R . .
C11 C 0.8911(4) 0.8754(5) 0.02825(16) 0.0354(16) Uani 1 1 d . . .
H11A H 0.9004 0.8791 0.0028 0.042 Uiso 1 1 calc R . .
C12 C 0.8062(4) 0.8568(5) 0.03501(17) 0.0352(15) Uani 1 1 d . . .
H12A H 0.7591 0.8497 0.0138 0.042 Uiso 1 1 calc R . .
C13 C 0.7901(4) 0.8488(4) 0.07203(15) 0.0267(14) Uani 1 1 d . . .
H13A H 0.7333 0.8329 0.0758 0.032 Uiso 1 1 calc R . .
C14 C 0.8604(4) 0.8651(4) 0.10433(15) 0.0236(13) Uani 1 1 d . . .
C15 C 0.9727(3) 0.6329(4) 0.14942(14) 0.0183(12) Uani 1 1 d . . .
C16 C 1.0469(4) 0.6299(5) 0.13222(17) 0.0380(16) Uani 1 1 d . . .
H16A H 1.0953 0.6774 0.1418 0.046 Uiso 1 1 calc R . .
C17 C 1.0487(4) 0.5564(5) 0.10084(18) 0.0465(18) Uani 1 1 d . . .
H17A H 1.0992 0.5522 0.0902 0.056 Uiso 1 1 calc R . .
C18 C 0.9759(5) 0.4896(5) 0.08552(17) 0.0422(17) Uani 1 1 d . . .
H18A H 0.9766 0.4418 0.0641 0.051 Uiso 1 1 calc R . .
C19 C 0.9027(4) 0.4938(5) 0.10184(16) 0.0368(16) Uani 1 1 d . . .
H19A H 0.8535 0.4488 0.0915 0.044 Uiso 1 1 calc R . .
C20 C 0.9014(4) 0.5646(4) 0.13369(16) 0.0315(15) Uani 1 1 d . . .
H20A H 0.8513 0.5660 0.1447 0.038 Uiso 1 1 calc R . .
C21 C 1.0658(4) 0.6987(4) 0.22927(15) 0.0210(13) Uani 1 1 d . . .
C22 C 1.1515(4) 0.7014(4) 0.22242(17) 0.0279(14) Uani 1 1 d . . .
H22A H 1.1603 0.7078 0.1969 0.033 Uiso 1 1 calc R . .
C23 C 1.2232(4) 0.6948(4) 0.25283(19) 0.0315(15) Uani 1 1 d . . .
H23A H 1.2799 0.6987 0.2477 0.038 Uiso 1 1 calc R . .
C24 C 1.2126(4) 0.6827(5) 0.29061(18) 0.0346(15) Uani 1 1 d . . .
H24A H 1.2617 0.6774 0.3110 0.041 Uiso 1 1 calc R . .
C25 C 1.1284(4) 0.6784(5) 0.29803(17) 0.0359(16) Uani 1 1 d . . .
H25A H 1.1205 0.6702 0.3236 0.043 Uiso 1 1 calc R . .
C26 C 1.0555(4) 0.6864(4) 0.26775(16) 0.0260(13) Uani 1 1 d . . .
H26A H 0.9990 0.6835 0.2731 0.031 Uiso 1 1 calc R . .
C27 C 0.8759(3) 0.6708(4) 0.20993(14) 0.0170(12) Uani 1 1 d . . .
C28 C 0.8012(3) 0.7363(4) 0.21076(14) 0.0193(12) Uani 1 1 d . . .
H28A H 0.7973 0.8127 0.2017 0.023 Uiso 1 1 calc R . .
C29 C 0.7322(4) 0.6876(4) 0.22505(14) 0.0237(13) Uani 1 1 d . . .
H29A H 0.6812 0.7309 0.2250 0.028 Uiso 1 1 calc R . .
C30 C 0.7382(4) 0.5749(4) 0.23955(13) 0.0209(12) Uani 1 1 d . . .
H30A H 0.6920 0.5431 0.2496 0.025 Uiso 1 1 calc R . .
C31 C 0.8134(4) 0.5103(5) 0.23902(15) 0.0264(14) Uani 1 1 d . . .
H31A H 0.8179 0.4346 0.2487 0.032 Uiso 1 1 calc R . .
C32 C 0.8823(3) 0.5581(4) 0.22413(15) 0.0234(13) Uani 1 1 d . . .
H32A H 0.9327 0.5143 0.2237 0.028 Uiso 1 1 calc R . .
C33 C 0.9839(3) 1.2201(4) 0.19387(14) 0.0161(11) Uani 1 1 d . . .
C34 C 0.9799(3) 1.2174(4) 0.23349(14) 0.0202(12) Uani 1 1 d . . .
H34A H 0.9435 1.1634 0.2423 0.024 Uiso 1 1 calc R . .
C35 C 1.0296(4) 1.2941(4) 0.25989(16) 0.0254(13) Uani 1 1 d . . .
H35A H 1.0263 1.2914 0.2862 0.030 Uiso 1 1 calc R . .
C36 C 1.0839(3) 1.3743(5) 0.24716(16) 0.0263(13) Uani 1 1 d . . .
H36A H 1.1180 1.4251 0.2648 0.032 Uiso 1 1 calc R . .
C37 C 1.0871(3) 1.3785(5) 0.20789(17) 0.0292(14) Uani 1 1 d . . .
H37A H 1.1231 1.4333 0.1993 0.035 Uiso 1 1 calc R . .
C38 C 1.0379(3) 1.3031(4) 0.18111(16) 0.0228(13) Uani 1 1 d . . .
H38A H 1.0407 1.3075 0.1548 0.027 Uiso 1 1 calc R . .
C39 C 0.8043(3) 1.1489(4) 0.16676(13) 0.0194(12) Uani 1 1 d . . .
C40 C 0.7365(4) 1.0658(5) 0.15894(15) 0.0282(14) Uani 1 1 d . . .
H40A H 0.7493 0.9897 0.1529 0.034 Uiso 1 1 calc R . .
C41 C 0.6511(4) 1.0967(5) 0.16018(15) 0.0288(14) Uani 1 1 d . . .
H41A H 0.6066 1.0410 0.1549 0.035 Uiso 1 1 calc R . .
C42 C 0.6302(4) 1.2079(5) 0.16908(15) 0.0287(14) Uani 1 1 d . . .
H42A H 0.5719 1.2279 0.1692 0.034 Uiso 1 1 calc R . .
C43 C 0.6966(4) 1.2903(5) 0.17783(15) 0.0291(14) Uani 1 1 d . . .
H43A H 0.6832 1.3651 0.1849 0.035 Uiso 1 1 calc R . .
C44 C 0.7831(4) 1.2620(4) 0.17606(15) 0.0250(13) Uani 1 1 d . . .
H44A H 0.8270 1.3185 0.1811 0.030 Uiso 1 1 calc R . .
C45 C 0.9197(4) 1.1560(4) 0.11196(15) 0.0204(12) Uani 1 1 d . . .
C46 C 1.0021(4) 1.1628(4) 0.10015(15) 0.0279(14) Uani 1 1 d . . .
H46A H 1.0545 1.1499 0.1182 0.033 Uiso 1 1 calc R . .
C47 C 1.0043(4) 1.1887(5) 0.06160(17) 0.0332(15) Uani 1 1 d . . .
H47A H 1.0585 1.1937 0.0540 0.040 Uiso 1 1 calc R . .
C48 C 0.9278(5) 1.2069(5) 0.03457(17) 0.0404(17) Uani 1 1 d . . .
H48A H 0.9304 1.2235 0.0088 0.048 Uiso 1 1 calc R . .
C49 C 0.8477(4) 1.2007(5) 0.04543(16) 0.0359(16) Uani 1 1 d . . .
H49A H 0.7961 1.2127 0.0269 0.043 Uiso 1 1 calc R . .
C50 C 0.8424(4) 1.1766(4) 0.08410(15) 0.0269(14) Uani 1 1 d . . .
H50A H 0.7876 1.1743 0.0913 0.032 Uiso 1 1 calc R . .
C51 C 0.5122(4) 1.3555(5) -0.08173(15) 0.0265(14) Uani 1 1 d . . .
C52 C 0.5016(4) 1.4733(5) -0.07980(16) 0.0354(15) Uani 1 1 d . . .
H52A H 0.5474 1.5178 -0.0656 0.043 Uiso 1 1 calc R . .
C53 C 0.4239(4) 1.5288(6) -0.09863(19) 0.0463(18) Uani 1 1 d . . .
H53A H 0.4181 1.6092 -0.0973 0.056 Uiso 1 1 calc R . .
C54 C 0.3561(5) 1.4616(7) -0.11931(19) 0.052(2) Uani 1 1 d . . .
H54A H 0.3035 1.4965 -0.1317 0.062 Uiso 1 1 calc R . .
C55 C 0.3664(4) 1.3441(6) -0.12151(18) 0.0450(18) Uani 1 1 d . . .
H55A H 0.3204 1.2997 -0.1356 0.054 Uiso 1 1 calc R . .
C56 C 0.4438(4) 1.2890(6) -0.10324(17) 0.0400(16) Uani 1 1 d . . .
H56A H 0.4500 1.2089 -0.1053 0.048 Uiso 1 1 calc R . .
C57 C 0.5676(4) 1.2089(5) -0.01537(16) 0.0289(14) Uani 1 1 d . . .
C58 C 0.4926(4) 1.2490(5) -0.00366(16) 0.0359(15) Uani 1 1 d . . .
H58A H 0.4596 1.3092 -0.0173 0.043 Uiso 1 1 calc R . .
C59 C 0.4663(5) 1.1989(6) 0.02862(18) 0.0463(18) Uani 1 1 d . . .
H59A H 0.4156 1.2248 0.0365 0.056 Uiso 1 1 calc R . .
C60 C 0.5169(5) 1.1095(6) 0.04875(18) 0.0458(18) Uani 1 1 d . . .
H60A H 0.5008 1.0772 0.0707 0.055 Uiso 1 1 calc R . .
C61 C 0.5897(4) 1.0690(6) 0.03673(17) 0.0431(17) Uani 1 1 d . . .
H61A H 0.6224 1.0088 0.0504 0.052 Uiso 1 1 calc R . .
C62 C 0.6158(4) 1.1162(5) 0.00441(16) 0.0323(15) Uani 1 1 d . . .
H62A H 0.6647 1.0866 -0.0041 0.039 Uiso 1 1 calc R . .
C63 C 0.6831(4) 1.3899(5) -0.03064(16) 0.0278(14) Uani 1 1 d . . .
C64 C 0.7622(4) 1.4098(6) -0.04071(18) 0.054(2) Uani 1 1 d . . .
H64A H 0.7780 1.3663 -0.0607 0.065 Uiso 1 1 calc R . .
C65 C 0.8196(5) 1.4932(7) -0.0220(2) 0.068(2) Uani 1 1 d . . .
H65A H 0.8733 1.5054 -0.0295 0.081 Uiso 1 1 calc R . .
C66 C 0.7984(5) 1.5584(6) 0.00757(19) 0.0489(18) Uani 1 1 d . . .
H66A H 0.8362 1.6168 0.0195 0.059 Uiso 1 1 calc R . .
C67 C 0.7221(4) 1.5365(5) 0.01909(18) 0.0409(17) Uani 1 1 d . . .
H67A H 0.7076 1.5792 0.0395 0.049 Uiso 1 1 calc R . .
C68 C 0.6651(4) 1.4522(5) 0.00115(16) 0.0341(15) Uani 1 1 d . . .
H68A H 0.6138 1.4363 0.0103 0.041 Uiso 1 1 calc R . .
O3 O 0.2147(3) 1.1548(5) 0.11457(16) 0.0886(18) Uani 1 1 d D . .
H3B H 0.1708 1.1485 0.1243 0.133 Uiso 1 1 calc R . .
C69 C 0.3087(8) 1.2897(11) 0.0928(3) 0.173(6) Uani 1 1 d D . .
H69A H 0.3138 1.3682 0.0841 0.260 Uiso 1 1 calc R . .
H69B H 0.3074 1.2372 0.0713 0.260 Uiso 1 1 calc R . .
H69C H 0.3585 1.2717 0.1133 0.260 Uiso 1 1 calc R . .
C70 C 0.2298(7) 1.2778(8) 0.1070(3) 0.178(6) Uani 1 1 d D . .
H70A H 0.1803 1.3081 0.0880 0.213 Uiso 1 1 calc R . .
H70B H 0.2343 1.3221 0.1310 0.213 Uiso 1 1 calc R . .

loop_
_atom_site_aniso_label
_atom_site_aniso_U_11
_atom_site_aniso_U_22
_atom_site_aniso_U_33
_atom_site_aniso_U_23
_atom_site_aniso_U_13
_atom_site_aniso_U_12
Co1 0.0177(4) 0.0138(4) 0.0191(4) -0.0026(3) 0.0064(3) -0.0004(3)
Co2 0.0253(5) 0.0313(5) 0.0239(4) 0.0007(4) 0.0074(4) -0.0050(4)
Cl1 0.0401(10) 0.0628(12) 0.0291(9) 0.0096(8) 0.0079(8) 0.0101(9)
Cl2 0.0424(10) 0.0502(11) 0.0426(10) -0.0143(8) 0.0133(8) -0.0215(9)
Cl3 0.0321(9) 0.0358(9) 0.0441(9) 0.0118(7) 0.0184(8) 0.0030(7)
P1 0.0189(8) 0.0142(8) 0.0227(8) -0.0011(6) 0.0074(6) -0.0009(6)
P2 0.0191(8) 0.0143(8) 0.0195(7) -0.0004(6) 0.0053(6) 0.0022(6)
P3 0.0234(9) 0.0312(9) 0.0247(8) 0.0004(7) 0.0057(7) -0.0035(7)
O1 0.017(2) 0.012(2) 0.026(2) -0.0008(15) 0.0022(17) 0.0019(16)
O2 0.020(2) 0.018(2) 0.026(2) -0.0068(16) 0.0061(18) -0.0028(16)
N1 0.021(3) 0.015(2) 0.021(2) -0.0050(19) 0.010(2) -0.004(2)
N2 0.025(3) 0.009(2) 0.022(2) -0.0016(19) 0.007(2) -0.002(2)
C1 0.027(3) 0.013(3) 0.024(3) -0.002(2) 0.007(3) -0.002(2)
C2 0.017(3) 0.016(3) 0.035(3) -0.005(2) 0.007(3) 0.002(2)
C3 0.047(4) 0.022(3) 0.028(3) -0.008(3) 0.012(3) -0.001(3)
C4 0.022(3) 0.025(3) 0.030(3) -0.003(3) -0.004(3) -0.004(3)
C5 0.021(3) 0.015(3) 0.024(3) 0.000(2) 0.005(3) -0.001(2)
C6 0.022(3) 0.013(3) 0.018(3) -0.001(2) 0.005(2) -0.002(2)
C7 0.017(3) 0.006(3) 0.027(3) 0.000(2) 0.001(3) -0.006(2)
C8 0.021(3) 0.023(3) 0.022(3) -0.003(2) 0.013(3) -0.006(3)
C9 0.027(3) 0.018(3) 0.021(3) -0.004(2) 0.007(3) 0.003(2)
C10 0.040(4) 0.025(3) 0.028(3) -0.003(3) 0.016(3) 0.001(3)
C11 0.052(4) 0.036(4) 0.019(3) -0.008(3) 0.009(3) 0.000(3)
C12 0.036(4) 0.034(4) 0.030(4) -0.006(3) -0.006(3) 0.000(3)
C13 0.026(3) 0.027(3) 0.027(3) -0.008(3) 0.006(3) 0.000(3)
C14 0.038(4) 0.011(3) 0.024(3) -0.003(2) 0.010(3) 0.000(3)
C15 0.013(3) 0.021(3) 0.022(3) -0.004(2) 0.008(2) 0.000(2)
C16 0.039(4) 0.029(4) 0.050(4) -0.016(3) 0.017(3) -0.011(3)
C17 0.045(4) 0.051(5) 0.050(4) -0.023(4) 0.026(4) -0.002(4)
C18 0.061(5) 0.035(4) 0.034(4) -0.014(3) 0.018(4) 0.004(4)
C19 0.045(4) 0.030(4) 0.029(4) -0.003(3) -0.006(3) -0.008(3)
C20 0.043(4) 0.018(3) 0.036(4) 0.005(3) 0.012(3) 0.004(3)
C21 0.027(3) 0.011(3) 0.027(3) -0.003(2) 0.010(3) -0.005(2)
C22 0.022(3) 0.022(3) 0.039(4) 0.000(3) 0.005(3) -0.003(3)
C23 0.019(3) 0.015(3) 0.060(4) -0.005(3) 0.007(3) 0.000(3)
C24 0.029(4) 0.020(3) 0.048(4) -0.006(3) -0.008(3) 0.001(3)
C25 0.049(4) 0.025(4) 0.030(4) 0.000(3) -0.001(3) -0.002(3)
C26 0.022(3) 0.021(3) 0.033(4) 0.001(3) 0.002(3) 0.004(3)
C27 0.016(3) 0.010(3) 0.023(3) 0.002(2) 0.000(2) -0.004(2)
C28 0.016(3) 0.016(3) 0.025(3) -0.006(2) 0.005(2) 0.001(2)
C29 0.023(3) 0.022(3) 0.029(3) -0.006(2) 0.010(3) -0.001(3)
C30 0.027(3) 0.023(3) 0.015(3) -0.003(2) 0.008(2) -0.007(3)
C31 0.029(4) 0.024(3) 0.024(3) 0.001(3) 0.001(3) -0.005(3)
C32 0.014(3) 0.017(3) 0.039(3) 0.002(3) 0.005(3) -0.001(2)
C33 0.015(3) 0.011(3) 0.021(3) 0.000(2) 0.001(2) 0.007(2)
C34 0.027(3) 0.013(3) 0.021(3) -0.004(2) 0.004(3) 0.000(2)
C35 0.031(3) 0.021(3) 0.023(3) -0.002(3) 0.004(3) 0.013(3)
C36 0.017(3) 0.020(3) 0.037(4) -0.009(3) -0.004(3) 0.004(3)
C37 0.016(3) 0.019(3) 0.053(4) -0.001(3) 0.007(3) -0.001(2)
C38 0.021(3) 0.015(3) 0.033(3) 0.002(3) 0.008(3) 0.005(2)
C39 0.024(3) 0.021(3) 0.013(3) 0.000(2) 0.003(2) 0.004(3)
C40 0.028(3) 0.026(3) 0.033(3) -0.004(3) 0.011(3) -0.005(3)
C41 0.019(3) 0.037(4) 0.030(3) 0.003(3) 0.004(3) -0.001(3)
C42 0.021(3) 0.038(4) 0.026(3) 0.006(3) 0.005(3) 0.008(3)
C43 0.031(4) 0.025(3) 0.031(3) -0.002(3) 0.007(3) 0.011(3)
C44 0.024(3) 0.018(3) 0.033(3) 0.001(3) 0.005(3) -0.002(3)
C45 0.023(3) 0.012(3) 0.028(3) -0.003(2) 0.009(3) 0.002(2)
C46 0.042(4) 0.019(3) 0.024(3) 0.000(2) 0.009(3) 0.002(3)
C47 0.050(4) 0.022(3) 0.034(4) 0.003(3) 0.023(3) 0.000(3)
C48 0.072(5) 0.033(4) 0.018(3) -0.002(3) 0.010(4) 0.000(4)
C49 0.055(5) 0.029(4) 0.018(3) 0.001(3) -0.005(3) -0.004(3)
C50 0.035(4) 0.019(3) 0.025(3) -0.002(2) 0.002(3) -0.001(3)
C51 0.018(3) 0.034(4) 0.030(3) 0.007(3) 0.009(3) -0.004(3)
C52 0.031(4) 0.044(4) 0.030(4) 0.010(3) 0.001(3) 0.001(3)
C53 0.040(4) 0.046(4) 0.055(5) 0.021(4) 0.018(4) 0.010(4)
C54 0.039(4) 0.066(5) 0.047(5) 0.029(4) 0.001(4) 0.004(4)
C55 0.027(4) 0.065(5) 0.040(4) 0.009(4) 0.001(3) -0.006(4)
C56 0.039(4) 0.043(4) 0.037(4) 0.002(3) 0.005(3) -0.005(3)
C57 0.029(4) 0.025(3) 0.034(3) -0.003(3) 0.010(3) -0.004(3)
C58 0.035(4) 0.042(4) 0.032(4) 0.001(3) 0.009(3) -0.003(3)
C59 0.047(5) 0.060(5) 0.038(4) -0.006(4) 0.025(4) -0.013(4)
C60 0.052(5) 0.057(5) 0.030(4) 0.004(3) 0.012(4) -0.018(4)
C61 0.047(4) 0.045(4) 0.036(4) 0.004(3) 0.007(3) -0.004(4)
C62 0.027(4) 0.035(4) 0.034(4) 0.001(3) 0.006(3) -0.007(3)
C63 0.030(4) 0.022(3) 0.029(3) -0.001(3) 0.002(3) 0.003(3)
C64 0.059(5) 0.067(5) 0.048(4) -0.027(4) 0.035(4) -0.039(4)
C65 0.066(6) 0.090(6) 0.055(5) -0.023(4) 0.030(5) -0.039(5)
C66 0.057(5) 0.043(5) 0.048(4) -0.009(3) 0.013(4) -0.009(4)
C67 0.039(4) 0.042(4) 0.039(4) -0.004(3) 0.003(3) 0.007(3)
C68 0.028(4) 0.043(4) 0.032(4) -0.008(3) 0.008(3) 0.001(3)
O3 0.070(4) 0.067(4) 0.116(5) 0.035(4) -0.012(4) -0.021(3)
C69 0.168(13) 0.240(16) 0.131(10) 0.086(10) 0.074(10) 0.022(12)
C70 0.143(12) 0.215(16) 0.149(12) 0.110(11) -0.033(10) -0.048(12)

loop_
_atom_type_symbol
_atom_type_description
_atom_type_scat_dispersion_real
_atom_type_scat_dispersion_imag
_atom_type_scat_source
C C 0.0033 0.0016 'International Tables Vol C Tables 4.2.6.8 and 6.1.1.4'
H H 0.0000 0.0000 'International Tables Vol C Tables 4.2.6.8 and 6.1.1.4'
N N 0.0061 0.0033 'International Tables Vol C Tables 4.2.6.8 and 6.1.1.4'
O O 0.0106 0.0060 'International Tables Vol C Tables 4.2.6.8 and 6.1.1.4'
P P 0.1023 0.0942 'International Tables Vol C Tables 4.2.6.8 and 6.1.1.4'
Cl Cl 0.1484 0.1585 'International Tables Vol C Tables 4.2.6.8 and 6.1.1.4'
Co Co 0.3494 0.9721 'International Tables Vol C Tables 4.2.6.8 and 6.1.1.4'

loop_
_geom_angle_atom_site_label_1
_geom_angle_atom_site_label_2
_geom_angle_atom_site_label_3
_geom_angle
_geom_angle_site_symmetry_1
_geom_angle_site_symmetry_3
_geom_angle_publ_flag
N1 Co1 N2 83.58(18) . . ?
N1 Co1 O1 85.31(16) . . ?
N2 Co1 O1 168.88(17) . . ?
N1 Co1 O2 167.69(15) . . ?
N2 Co1 O2 85.20(16) . . ?
O1 Co1 O2 105.91(14) . . ?
N1 Co1 P1 92.94(13) . . ?
N2 Co1 P1 94.81(12) . . ?
O1 Co1 P1 86.27(10) . . ?
O2 Co1 P1 82.96(10) . . ?
N1 Co1 P2 94.58(13) . . ?
N2 Co1 P2 92.68(13) . . ?
O1 Co1 P2 87.67(10) . . ?
O2 Co1 P2 90.99(10) . . ?
P1 Co1 P2 169.93(6) . . ?
Cl2 Co2 Cl3 110.48(7) . . ?
Cl2 Co2 Cl1 114.20(7) . . ?
Cl3 Co2 Cl1 109.45(6) . . ?
Cl2 Co2 P3 108.48(6) . . ?
Cl3 Co2 P3 108.00(6) . . ?
Cl1 Co2 P3 105.95(6) . . ?
C21 P1 C15 109.3(2) . . ?
C21 P1 C27 105.0(2) . . ?
C15 P1 C27 103.2(2) . . ?
C21 P1 Co1 112.15(16) . . ?
C15 P1 Co1 113.66(17) . . ?
C27 P1 Co1 112.84(17) . . ?
C45 P2 C39 104.2(2) . . ?
C45 P2 C33 106.7(2) . . ?
C39 P2 C33 103.2(2) . . ?
C45 P2 Co1 113.00(16) . . ?
C39 P2 Co1 113.72(17) . . ?
C33 P2 Co1 114.98(16) . . ?
C51 P3 C63 104.8(3) . . ?
C51 P3 C57 102.6(3) . . ?
C63 P3 C57 102.6(3) . . ?
C51 P3 Co2 113.56(18) . . ?
C63 P3 Co2 114.78(19) . . ?
C57 P3 Co2 116.94(19) . . ?
C1 O1 Co1 109.7(3) . . ?
C14 O2 Co1 108.4(3) . . ?
C7 N1 C6 131.7(4) . . ?
C7 N1 Co1 114.1(3) . . ?
C6 N1 Co1 113.9(3) . . ?
C8 N2 C9 131.0(4) . . ?
C8 N2 Co1 115.0(4) . . ?
C9 N2 Co1 113.8(3) . . ?
O1 C1 C2 123.3(5) . . ?
O1 C1 C6 119.3(4) . . ?
C2 C1 C6 117.4(5) . . ?
C3 C2 C1 120.1(5) . . ?
C3 C2 H2A 120.0 . . ?
C1 C2 H2A 120.0 . . ?
C2 C3 C4 122.0(5) . . ?
C2 C3 H3A 119.0 . . ?
C4 C3 H3A 119.0 . . ?
C5 C4 C3 119.5(5) . . ?
C5 C4 H4A 120.3 . . ?
C3 C4 H4A 120.3 . . ?
C4 C5 C6 118.5(5) . . ?
C4 C5 H5A 120.8 . . ?
C6 C5 H5A 120.8 . . ?
N1 C6 C5 126.1(5) . . ?
N1 C6 C1 111.5(5) . . ?
C5 C6 C1 122.4(5) . . ?
N1 C7 C8 115.1(4) . . ?
N1 C7 H7A 122.5 . . ?
C8 C7 H7A 122.5 . . ?
N2 C8 C7 112.2(4) . . ?
N2 C8 H8A 123.9 . . ?
C7 C8 H8A 123.9 . . ?
N2 C9 C10 126.5(5) . . ?
N2 C9 C14 111.5(4) . . ?
C10 C9 C14 121.9(5) . . ?
C11 C10 C9 118.8(5) . . ?
C11 C10 H10A 120.6 . . ?
C9 C10 H10A 120.6 . . ?
C10 C11 C12 119.8(5) . . ?
C10 C11 H11A 120.1 . . ?
C12 C11 H11A 120.1 . . ?
C13 C12 C11 121.8(6) . . ?
C13 C12 H12A 119.1 . . ?
C11 C12 H12A 119.1 . . ?
C12 C13 C14 119.3(5) . . ?
C12 C13 H13A 120.4 . . ?
C14 C13 H13A 120.4 . . ?
O2 C14 C9 120.0(5) . . ?
O2 C14 C13 121.6(5) . . ?
C9 C14 C13 118.3(5) . . ?
C20 C15 C16 118.3(5) . . ?
C20 C15 P1 120.7(4) . . ?
C16 C15 P1 120.9(4) . . ?
C17 C16 C15 120.2(6) . . ?
C17 C16 H16A 119.9 . . ?
C15 C16 H16A 119.9 . . ?
C18 C17 C16 120.1(6) . . ?
C18 C17 H17A 120.0 . . ?
C16 C17 H17A 120.0 . . ?
C19 C18 C17 119.8(5) . . ?
C19 C18 H18A 120.1 . . ?
C17 C18 H18A 120.1 . . ?
C18 C19 C20 120.4(6) . . ?
C18 C19 H19A 119.8 . . ?
C20 C19 H19A 119.8 . . ?
C15 C20 C19 121.1(6) . . ?
C15 C20 H20A 119.4 . . ?
C19 C20 H20A 119.4 . . ?
C22 C21 C26 117.8(5) . . ?
C22 C21 P1 122.2(4) . . ?
C26 C21 P1 119.5(4) . . ?
C23 C22 C21 120.7(5) . . ?
C23 C22 H22A 119.7 . . ?
C21 C22 H22A 119.7 . . ?
C24 C23 C22 121.2(6) . . ?
C24 C23 H23A 119.4 . . ?
C22 C23 H23A 119.4 . . ?
C23 C24 C25 119.1(6) . . ?
C23 C24 H24A 120.4 . . ?
C25 C24 H24A 120.4 . . ?
C24 C25 C26 120.4(6) . . ?
C24 C25 H25A 119.8 . . ?
C26 C25 H25A 119.8 . . ?
C25 C26 C21 120.8(5) . . ?
C25 C26 H26A 119.6 . . ?
C21 C26 H26A 119.6 . . ?
C28 C27 C32 120.1(5) . . ?
C28 C27 P1 122.6(4) . . ?
C32 C27 P1 117.3(4) . . ?
C27 C28 C29 119.6(5) . . ?
C27 C28 H28A 120.2 . . ?
C29 C28 H28A 120.2 . . ?
C28 C29 C30 120.7(5) . . ?
C28 C29 H29A 119.6 . . ?
C30 C29 H29A 119.6 . . ?
C31 C30 C29 119.5(5) . . ?
C31 C30 H30A 120.3 . . ?
C29 C30 H30A 120.3 . . ?
C30 C31 C32 120.1(5) . . ?
C30 C31 H31A 120.0 . . ?
C32 C31 H31A 120.0 . . ?
C27 C32 C31 120.1(5) . . ?
C27 C32 H32A 120.0 . . ?
C31 C32 H32A 120.0 . . ?
C38 C33 C34 118.7(5) . . ?
C38 C33 P2 124.1(4) . . ?
C34 C33 P2 117.2(4) . . ?
C35 C34 C33 120.9(5) . . ?
C35 C34 H34A 119.6 . . ?
C33 C34 H34A 119.6 . . ?
C36 C35 C34 120.0(5) . . ?
C36 C35 H35A 120.0 . . ?
C34 C35 H35A 120.0 . . ?
C35 C36 C37 119.3(5) . . ?
C35 C36 H36A 120.4 . . ?
C37 C36 H36A 120.4 . . ?
C36 C37 C38 121.6(5) . . ?
C36 C37 H37A 119.2 . . ?
C38 C37 H37A 119.2 . . ?
C37 C38 C33 119.5(5) . . ?
C37 C38 H38A 120.2 . . ?
C33 C38 H38A 120.2 . . ?
C44 C39 C40 118.6(5) . . ?
C44 C39 P2 120.0(4) . . ?
C40 C39 P2 121.2(4) . . ?
C41 C40 C39 120.0(5) . . ?
C41 C40 H40A 120.0 . . ?
C39 C40 H40A 120.0 . . ?
C42 C41 C40 121.3(6) . . ?
C42 C41 H41A 119.3 . . ?
C40 C41 H41A 119.3 . . ?
C41 C42 C43 119.5(5) . . ?
C41 C42 H42A 120.3 . . ?
C43 C42 H42A 120.3 . . ?
C42 C43 C44 120.4(5) . . ?
C42 C43 H43A 119.8 . . ?
C44 C43 H43A 119.8 . . ?
C43 C44 C39 120.2(5) . . ?
C43 C44 H44A 119.9 . . ?
C39 C44 H44A 119.9 . . ?
C50 C45 C46 118.5(5) . . ?
C50 C45 P2 121.8(4) . . ?
C46 C45 P2 119.6(4) . . ?
C47 C46 C45 119.7(6) . . ?
C47 C46 H46A 120.2 . . ?
C45 C46 H46A 120.2 . . ?
C48 C47 C46 121.0(6) . . ?
C48 C47 H47A 119.5 . . ?
C46 C47 H47A 119.5 . . ?
C49 C48 C47 120.1(5) . . ?
C49 C48 H48A 119.9 . . ?
C47 C48 H48A 119.9 . . ?
C48 C49 C50 120.8(6) . . ?
C48 C49 H49A 119.6 . . ?
C50 C49 H49A 119.6 . . ?
C49 C50 C45 119.8(5) . . ?
C49 C50 H50A 120.1 . . ?
C45 C50 H50A 120.1 . . ?
C52 C51 C56 119.0(6) . . ?
C52 C51 P3 124.0(5) . . ?
C56 C51 P3 116.8(5) . . ?
C51 C52 C53 121.9(6) . . ?
C51 C52 H52A 119.1 . . ?
C53 C52 H52A 119.1 . . ?
C54 C53 C52 118.5(7) . . ?
C54 C53 H53A 120.8 . . ?
C52 C53 H53A 120.8 . . ?
C55 C54 C53 119.9(7) . . ?
C55 C54 H54A 120.0 . . ?
C53 C54 H54A 120.0 . . ?
C54 C55 C56 121.7(7) . . ?
C54 C55 H55A 119.2 . . ?
C56 C55 H55A 119.2 . . ?
C55 C56 C51 119.0(6) . . ?
C55 C56 H56A 120.5 . . ?
C51 C56 H56A 120.5 . . ?
C58 C57 C62 120.0(5) . . ?
C58 C57 P3 121.9(5) . . ?
C62 C57 P3 118.1(4) . . ?
C57 C58 C59 119.9(6) . . ?
C57 C58 H58A 120.1 . . ?
C59 C58 H58A 120.1 . . ?
C60 C59 C58 119.2(6) . . ?
C60 C59 H59A 120.4 . . ?
C58 C59 H59A 120.4 . . ?
C61 C60 C59 120.7(6) . . ?
C61 C60 H60A 119.6 . . ?
C59 C60 H60A 119.6 . . ?
C60 C61 C62 120.9(6) . . ?
C60 C61 H61A 119.6 . . ?
C62 C61 H61A 119.6 . . ?
C61 C62 C57 119.2(6) . . ?
C61 C62 H62A 120.4 . . ?
C57 C62 H62A 120.4 . . ?
C64 C63 C68 117.0(6) . . ?
C64 C63 P3 120.3(4) . . ?
C68 C63 P3 122.5(4) . . ?
C63 C64 C65 121.3(6) . . ?
C63 C64 H64A 119.4 . . ?
C65 C64 H64A 119.4 . . ?
C66 C65 C64 120.8(7) . . ?
C66 C65 H65A 119.6 . . ?
C64 C65 H65A 119.6 . . ?
C67 C66 C65 118.8(7) . . ?
C67 C66 H66A 120.6 . . ?
C65 C66 H66A 120.6 . . ?
C66 C67 C68 121.0(6) . . ?
C66 C67 H67A 119.5 . . ?
C68 C67 H67A 119.5 . . ?
C67 C68 C63 120.9(6) . . ?
C67 C68 H68A 119.5 . . ?
C63 C68 H68A 119.5 . . ?
C70 O3 H3B 109.5 . . ?
C70 C69 H69A 109.5 . . ?
C70 C69 H69B 109.5 . . ?
H69A C69 H69B 109.5 . . ?
C70 C69 H69C 109.5 . . ?
H69A C69 H69C 109.5 . . ?
H69B C69 H69C 109.5 . . ?
C69 C70 O3 109.6(10) . . ?
C69 C70 H70A 109.7 . . ?
O3 C70 H70A 109.7 . . ?
C69 C70 H70B 109.7 . . ?
O3 C70 H70B 109.7 . . ?
H70A C70 H70B 108.2 . . ?

loop_
_geom_bond_atom_site_label_1
_geom_bond_atom_site_label_2
_geom_bond_distance
_geom_bond_site_symmetry_2
_geom_bond_publ_flag
Co1 N1 1.852(4) . ?
Co1 N2 1.855(4) . ?
Co1 O1 1.934(3) . ?
Co1 O2 1.948(3) . ?
Co1 P1 2.2737(15) . ?
Co1 P2 2.3435(15) . ?
Co2 Cl2 2.2262(17) . ?
Co2 Cl3 2.2313(15) . ?
Co2 Cl1 2.2677(17) . ?
Co2 P3 2.4016(16) . ?
P1 C21 1.814(6) . ?
P1 C15 1.821(5) . ?
P1 C27 1.826(5) . ?
P2 C45 1.816(5) . ?
P2 C39 1.819(5) . ?
P2 C33 1.831(5) . ?
P3 C51 1.824(6) . ?
P3 C63 1.831(6) . ?
P3 C57 1.832(5) . ?
O1 C1 1.314(6) . ?
O2 C14 1.333(5) . ?
N1 C7 1.306(5) . ?
N1 C6 1.382(6) . ?
N2 C8 1.321(6) . ?
N2 C9 1.386(6) . ?
C1 C2 1.410(7) . ?
C1 C6 1.414(7) . ?
C2 C3 1.364(7) . ?
C2 H2A 0.9300 . ?
C3 C4 1.417(7) . ?
C3 H3A 0.9300 . ?
C4 C5 1.379(6) . ?
C4 H4A 0.9300 . ?
C5 C6 1.406(7) . ?
C5 H5A 0.9300 . ?
C7 C8 1.417(6) . ?
C7 H7A 0.9300 . ?
C8 H8A 0.9300 . ?
C9 C10 1.393(7) . ?
C9 C14 1.396(7) . ?
C10 C11 1.377(7) . ?
C10 H10A 0.9300 . ?
C11 C12 1.395(7) . ?
C11 H11A 0.9300 . ?
C12 C13 1.368(7) . ?
C12 H12A 0.9300 . ?
C13 C14 1.410(7) . ?
C13 H13A 0.9300 . ?
C15 C20 1.373(7) . ?
C15 C16 1.397(7) . ?
C16 C17 1.389(7) . ?
C16 H16A 0.9300 . ?
C17 C18 1.376(8) . ?
C17 H17A 0.9300 . ?
C18 C19 1.365(7) . ?
C18 H18A 0.9300 . ?
C19 C20 1.382(7) . ?
C19 H19A 0.9300 . ?
C20 H20A 0.9300 . ?
C21 C22 1.391(7) . ?
C21 C26 1.392(7) . ?
C22 C23 1.371(7) . ?
C22 H22A 0.9300 . ?
C23 C24 1.369(7) . ?
C23 H23A 0.9300 . ?
C24 C25 1.376(7) . ?
C24 H24A 0.9300 . ?
C25 C26 1.382(7) . ?
C25 H25A 0.9300 . ?
C26 H26A 0.9300 . ?
C27 C28 1.382(6) . ?
C27 C32 1.384(6) . ?
C28 C29 1.382(6) . ?
C28 H28A 0.9300 . ?
C29 C30 1.387(7) . ?
C29 H29A 0.9300 . ?
C30 C31 1.381(7) . ?
C30 H30A 0.9300 . ?
C31 C32 1.387(6) . ?
C31 H31A 0.9300 . ?
C32 H32A 0.9300 . ?
C33 C38 1.397(6) . ?
C33 C34 1.398(6) . ?
C34 C35 1.389(7) . ?
C34 H34A 0.9300 . ?
C35 C36 1.378(7) . ?
C35 H35A 0.9300 . ?
C36 C37 1.383(7) . ?
C36 H36A 0.9300 . ?
C37 C38 1.384(7) . ?
C37 H37A 0.9300 . ?
C38 H38A 0.9300 . ?
C39 C44 1.395(7) . ?
C39 C40 1.402(7) . ?
C40 C41 1.373(7) . ?
C40 H40A 0.9300 . ?
C41 C42 1.369(7) . ?
C41 H41A 0.9300 . ?
C42 C43 1.383(7) . ?
C42 H42A 0.9300 . ?
C43 C44 1.386(7) . ?
C43 H43A 0.9300 . ?
C44 H44A 0.9300 . ?
C45 C50 1.398(7) . ?
C45 C46 1.415(7) . ?
C46 C47 1.386(7) . ?
C46 H46A 0.9300 . ?
C47 C48 1.369(8) . ?
C47 H47A 0.9300 . ?
C48 C49 1.366(8) . ?
C48 H48A 0.9300 . ?
C49 C50 1.397(7) . ?
C49 H49A 0.9300 . ?
C50 H50A 0.9300 . ?
C51 C52 1.367(7) . ?
C51 C56 1.392(7) . ?
C52 C53 1.399(8) . ?
C52 H52A 0.9300 . ?
C53 C54 1.380(9) . ?
C53 H53A 0.9300 . ?
C54 C55 1.365(9) . ?
C54 H54A 0.9300 . ?
C55 C56 1.387(8) . ?
C55 H55A 0.9300 . ?
C56 H56A 0.9300 . ?
C57 C58 1.383(7) . ?
C57 C62 1.399(7) . ?
C58 C59 1.397(7) . ?
C58 H58A 0.9300 . ?
C59 C60 1.391(8) . ?
C59 H59A 0.9300 . ?
C60 C61 1.358(8) . ?
C60 H60A 0.9300 . ?
C61 C62 1.384(7) . ?
C61 H61A 0.9300 . ?
C62 H62A 0.9300 . ?
C63 C64 1.356(7) . ?
C63 C68 1.396(7) . ?
C64 C65 1.377(8) . ?
C64 H64A 0.9300 . ?
C65 C66 1.367(8) . ?
C65 H65A 0.9300 . ?
C66 C67 1.344(8) . ?
C66 H66A 0.9300 . ?
C67 C68 1.371(8) . ?
C67 H67A 0.9300 . ?
C68 H68A 0.9300 . ?
O3 C70 1.465(8) . ?
O3 H3B 0.8200 . ?
C69 C70 1.412(8) . ?
C69 H69A 0.9600 . ?
C69 H69B 0.9600 . ?
C69 H69C 0.9600 . ?
C70 H70A 0.9700 . ?
C70 H70B 0.9700 . ?
